data_2000867
loop_
_publ_author_name
'Rochon, F. D.'
'Melanson, R.'
'Kong, P.-C.'

_publ_section_title
;
 Structure of bis(4-nitro-1,2-catecholato)oxotechnetium(V)
;
_journal_issue 5
_journal_name_full 'Acta Crystallographica Section C'
_journal_page_first 785
_journal_page_last 788
_journal_paper_doi 10.1107/S010827019101185X
_journal_volume 48
_journal_year 1992
_chemical_formula_sum 'C28 H42 N3 O9 Tc'
_chemical_formula_weight 663.57
_symmetry_cell_setting orthorhombic
_symmetry_space_group_name_Hall 'P 2ac 2ab'
_symmetry_space_group_name_H-M 'P 21 21 21'
_cell_angle_alpha 90
_cell_angle_beta 90
_cell_angle_gamma 90
_cell_formula_units_Z 4
_cell_length_a 14.457(4)
_cell_length_b 21.380(6)
_cell_length_c 10.209(3)
_cell_volume 3155.5(16)
_diffrn_radiation_type Mo
_diffrn_radiation_wavelength 0.71069
_exptl_absorpt_coefficient_mu 0.49
_exptl_crystal_density_diffrn 1.392
_exptl_crystal_density_meas 1.390(10)
_exptl_crystal_F_000 1384
_cod_data_source_file cd0058.cif
_cod_data_source_block cd0058a
_cod_original_cell_volume 3155(2)
_cod_original_formula_sum 'C28 H42 N3 O9 Tc1'
_cod_database_code 2000867

loop_
_atom_site_label
_atom_site_fract_x
_atom_site_fract_y
_atom_site_fract_z
_atom_site_U_iso_or_equiv
Tc .01523(4) .21579(3) .22378(5) .0557
O(1) -.0153(3) .1898(2) .4019(4) .0647
O(2) -.0529(3) .1384(2) .1828(5) .0685
O(3) -.0443(3) .2508(2) .0654(4) .0670
O(4) -.0148(3) .2992(2) .2906(4) .0723
O(5) .1263(3) .2083(2) .1982(4) .0741
C(1) -.0440(5) .3398(3) .1985(8) .0790
C(2) -.0608(7) .4018(4) .2116(10) .1084
C(3) -.0865(7) .4397(4) .1142(9) .1011
C(4) -.1003(6) .4130(3) .0026(7) .0771
C(5) -.0878(5) .3530(4) -.0271(8) .0833
C(6) -.0591(4) .3128(3) .0785(7) .0626
C(7) -.0493(5) .1348(4) .4097(7) .0725
C(8) -.0689(4) .1041(3) .2884(9) .0775
C(9) -.1073(5) .0443(4) .2820(11) .1038
C(10) -.1294(8) .0058(6) .3866(12) .1530
C(11) -.1069(5) .0338(3) .4967(11) .1247
C(12) -.0703(5) .0996(5) .5216(10) .1082
C(13) .6151(4) .2811(3) .2130(7) .0636
C(14) .6586(6) .3363(4) .1444(8) .0799
C(15) .5905(6) .3867(4) .1055(9) .0898
C(16) .6327(8) .4359(4) .0204(11) .1324
C(17) .6164(4) .1813(3) .3258(6) .0524
C(18) .6632(5) .1257(3) .3800(7) .0675
C(19) .5923(6) .0794(4) .4459(10) .1021
C(20) .6319(6) .0223(3) .5114(9) .0967
C(21) .7349(4) .2030(3) .1502(7) .0605
C(22) .6815(5) .1734(3) .0402(7) .0686
C(23) .7525(7) .1490(5) -.0666(9) .1208
C(24) .7091(8) .1182(6) -.1830(10) .1470
C(25) .7507(5) .2546(4) .3589(7) .0673
C(26) .7093(5) .2863(4) .4835(7) .0856
C(27) .7915(8) .3177(6) .5616(10) .1555
C(28) .8563(9) .2887(10) .6100(13) .2845
N(2) -.1248(7) .4519(4) -.1002(9) .1551
N(3) .6782(3) .2296(2) .2620(5) .0505
O(8) -.1351(6) .5095(4) -.0903(7) .1548
O(9) -.1351(7) .4322(3) -.2119(7) .1787
O(7) -.1610(5) -.0588(3) .5788(8) .1461
N(1A) -.1291(9) -.0072(6) .5988(11) .0865
N(1B) -.1472(11) -.0432(6) .4462(16) .0716
O(6A) -.1089(8) .0174(5) .7043(10) .1148
O(6B) -.1564(11) -.0716(8) .3460(18) .1267
H2 -.0519 .4187 .2976 ?
H3 -.0920 .4848 .1247 ?
H5 -.0999 .3361 -.1155 ?
H9 -.1238 .0289 .1913 ?
H12 -.0615 .1143 .6077 ?
H113 .5809 .2968 .2872 ?
H213 .5705 .2618 .1549 ?
H114 .7070 .3538 .1971 ?
H214 .6895 .3213 .0636 ?
H115 .5381 .3666 .0632 ?
H215 .5665 .4047 .1861 ?
H117 .5837 .2003 .3987 ?
H217 .5714 .1668 .2650 ?
H118 .6950 .1046 .3095 ?
H218 .7092 .1387 .4421 ?
H119 .5554 .1033 .5121 ?
H219 .5453 .0669 .3815 ?
H121 .7719 .2358 .1112 ?
H221 .7769 .1718 .1827 ?
H122 .6457 .1380 .0709 ?
H222 .6379 .2025 .0019 ?
H123 .7896 .1871 -.0933 ?
H223 .7957 .1221 -.0264 ?
H125 .7889 .2185 .3894 ?
H225 .7935 .2817 .3148 ?
H126 .6608 .3179 .4547 ?
H226 .6771 .2589 .5403 ?
H127 .8161 .3496 .4933 ?
H227 .7613 .3471 .6239 ?

loop_
_geom_bond_atom_site_label_1
_geom_bond_atom_site_label_2
_geom_bond_distance
C(10) N(1B) 1.24(2)
C(11) N(1A) 1.40(2)
N(3) C(13) 1.516(8)
N(3) C(25) 1.537(8)
C(15) C(16) 1.490(10)
C(19) C(20) 1.510(10)
C(23) C(24) 1.500(10)
C(27) C(28) 1.23(2)
N(1B) O(6B) 1.20(2)
N(1A) O(6A) 1.23(2)
N(3) C(17) 1.514(8)
C(13) C(14) 1.510(10)
C(17) C(18) 1.480(10)
C(21) C(22) 1.500(10)
C(25) C(26) 1.560(10)
N(1B) O(7) 1.40(2)
N(1A) O(7) 1.210(10)
N(3) C(21) 1.516(8)
C(14) C(15) 1.510(10)
C(18) C(19) 1.570(10)
C(22) C(23) 1.580(10)
C(26) C(27) 1.580(10)
